data_7008581
loop_
_publ_author_name
'MacDougall, Dugald J.'
'Kennedy, Alan R.'
'Noll, Bruce C.'
'Henderson, Kenneth W.'

_publ_section_title
;
 Synthesis of mono- and geminal dimetalated carbanions of
 bis(phenylsulfonyl)methane using alkali metal bases and structural
 comparisons with lithiated bis(phenylsulfonyl)imides.
;
_journal_issue 12
_journal_name_full 'Dalton transactions (Cambridge, England : 2003)'
_journal_page_first 2084
_journal_page_last 2091
_journal_paper_doi 10.1039/b504730g
_journal_year 2005
_chemical_compound_source Synthesized
_chemical_formula_moiety 'C32 H36 Li2 N2 O10 S4'
_chemical_formula_sum 'C32 H36 Li2 N2 O10 S4'
_chemical_formula_weight 750.75
_chemical_name_common 'Lithium bis(phenylsulfonyl)imide THF solvate'
_space_group_IT_number 14
_symmetry_cell_setting monoclinic
_symmetry_Int_Tables_number 14
_symmetry_space_group_name_Hall '-P 2yn'
_symmetry_space_group_name_H-M 'P 1 21/n 1'
_atom_sites_solution_hydrogens geom
_atom_sites_solution_primary direct
_atom_sites_solution_secondary difmap
_audit_creation_method SHELXL-97
_cell_angle_alpha 90.00
_cell_angle_beta 94.697(1)
_cell_angle_gamma 90.00
_cell_formula_units_Z 4
_cell_length_a 10.8793(7)
_cell_length_b 9.3620(6)
_cell_length_c 34.239(2)
_cell_measurement_reflns_used 7610
_cell_measurement_temperature 100(2)
_cell_measurement_theta_max 28.283
_cell_measurement_theta_min 2.387
_cell_volume 3475.6(4)
_computing_cell_refinement 'SMART/SAINT (Bruker, 2001)'
_computing_data_collection 'SMART (Bruker, 2001)'
_computing_data_reduction 'SAINT/XPREP (Bruker, 2001; Sheldrick, 2003)'
_computing_molecular_graphics 'XP (Sheldrick, 1998)'
_computing_publication_material 'XCIF (Sheldrick, 2001)'
_computing_structure_refinement 'SHELXL-97 (Sheldrick, 1997)'
_computing_structure_solution 'SHELXS-97 (Sheldrick, 1990)'
_diffrn_ambient_temperature 100(2)
_diffrn_detector_area_resol_mean 8.33
_diffrn_measured_fraction_theta_full 0.997
_diffrn_measured_fraction_theta_max 0.997
_diffrn_measurement_device_type 'Bruker SMART APEX CCD area detector'
_diffrn_measurement_method '\w scans'
_diffrn_radiation_monochromator graphite
_diffrn_radiation_probe x-ray
_diffrn_radiation_type MoK\a
_diffrn_radiation_wavelength 0.71073
_diffrn_reflns_av_R_equivalents 0.0252
_diffrn_reflns_av_sigmaI/netI 0.0216
_diffrn_reflns_limit_h_max 14
_diffrn_reflns_limit_h_min -14
_diffrn_reflns_limit_k_max 12
_diffrn_reflns_limit_k_min -12
_diffrn_reflns_limit_l_max 45
_diffrn_reflns_limit_l_min -45
_diffrn_reflns_number 36012
_diffrn_reflns_theta_full 28.30
_diffrn_reflns_theta_max 28.30
_diffrn_reflns_theta_min 1.92
_diffrn_source 'fine-focus sealed tube'
_diffrn_source_type 'Siemens KFFMO2K-90'
_exptl_absorpt_coefficient_mu 0.332
_exptl_absorpt_correction_T_max 0.9504
_exptl_absorpt_correction_T_min 0.9306
_exptl_absorpt_correction_type multi-scan
_exptl_absorpt_process_details 'Blessing, R.H. (1995) Acta Cryst. A51, 33-38.'
_exptl_crystal_colour colorless
_exptl_crystal_density_diffrn 1.435
_exptl_crystal_density_method 'not measured'
_exptl_crystal_description needle
_exptl_crystal_F_000 1568
_exptl_crystal_recrystallization_method 'Slow cooling of a hot THF solution'
_exptl_crystal_size_max 0.48
_exptl_crystal_size_mid 0.19
_exptl_crystal_size_min 0.16
_refine_diff_density_max 1.097
_refine_diff_density_min -0.459
_refine_diff_density_rms 0.076
_refine_ls_extinction_method none
_refine_ls_goodness_of_fit_ref 1.082
_refine_ls_hydrogen_treatment mixed
_refine_ls_matrix_type full
_refine_ls_number_parameters 542
_refine_ls_number_reflns 8630
_refine_ls_number_restraints 0
_refine_ls_restrained_S_all 1.082
_refine_ls_R_factor_all 0.0504
_refine_ls_R_factor_gt 0.0455
_refine_ls_shift/su_max 0.001
_refine_ls_shift/su_mean 0.000
_refine_ls_structure_factor_coef Fsqd
_refine_ls_weighting_details 'calc w=1/[\s^2^(Fo^2^)+(0.0602P)^2^+2.8021P] where P=(Fo^2^+2Fc^2^)/3'
_refine_ls_weighting_scheme calc
_refine_ls_wR_factor_gt 0.1175
_refine_ls_wR_factor_ref 0.1212
_reflns_number_gt 7668
_reflns_number_total 8630
_reflns_threshold_expression >2sigma(I)
_cod_data_source_file b504730g.txt
_cod_data_source_block kwh0603m
_cod_original_sg_symbol_H-M 'P 21/n'
_cod_database_code 7008581

loop_
_symmetry_equiv_pos_as_xyz
'x, y, z'
'-x+1/2, y+1/2, -z+1/2'
'-x, -y, -z'
'x-1/2, -y-1/2, z-1/2'

loop_
_atom_site_label
_atom_site_type_symbol
_atom_site_fract_x
_atom_site_fract_y
_atom_site_fract_z
_atom_site_U_iso_or_equiv
_atom_site_adp_type
_atom_site_occupancy
_atom_site_symmetry_multiplicity
_atom_site_calc_flag
_atom_site_refinement_flags
_atom_site_disorder_assembly
_atom_site_disorder_group
Li1 Li 0.2288(3) 0.6187(3) 0.08716(9) 0.0211(6) Uani 1 1 d . . .
Li2 Li 0.7290(3) 0.9115(3) 0.08406(10) 0.0240(6) Uani 1 1 d . . .
O1 O 0.09542(11) 0.74827(14) 0.07098(3) 0.0199(2) Uani 1 1 d . . .
O2 O -0.10747(11) 0.85161(14) 0.07713(4) 0.0212(3) Uani 1 1 d . . .
O3 O 0.19866(11) 0.61044(13) 0.14165(3) 0.0196(2) Uani 1 1 d . . .
O4 O 0.03078(12) 0.52714(13) 0.17986(4) 0.0222(3) Uani 1 1 d . . .
O5 O 0.59222(11) 0.78315(14) 0.07002(4) 0.0216(3) Uani 1 1 d . . .
O6 O 0.38964(11) 0.68207(14) 0.07784(4) 0.0220(3) Uani 1 1 d . B .
O7 O 0.69828(11) 0.92823(13) 0.13890(4) 0.0214(3) Uani 1 1 d . . .
O8 O 0.53250(12) 1.01664(13) 0.17739(4) 0.0240(3) Uani 1 1 d . B .
O9 O 0.20523(11) 0.44704(14) 0.05798(4) 0.0235(3) Uani 1 1 d . . .
O10 O 0.70038(13) 1.06982(17) 0.04960(5) 0.0424(4) Uani 1 1 d . . .
N1 N -0.01636(12) 0.71899(15) 0.13279(4) 0.0167(3) Uani 1 1 d . . .
N2 N 0.48341(12) 0.81998(15) 0.13213(4) 0.0175(3) Uani 1 1 d . B .
S1 S 0.01155(3) 0.81433(4) 0.096647(11) 0.01574(10) Uani 1 1 d . . .
S2 S 0.08838(4) 0.64432(4) 0.161401(11) 0.01550(10) Uani 1 1 d . . .
S3 S 0.50972(3) 0.72059(4) 0.096618(11) 0.01630(10) Uani 1 1 d . . .
S4 S 0.58930(4) 0.89715(4) 0.159580(12) 0.01673(10) Uani 1 1 d . . .
C1 C 0.08216(15) 0.97531(17) 0.11356(5) 0.0176(3) Uani 1 1 d . . .
C2 C 0.20566(16) 1.0001(2) 0.10816(5) 0.0220(3) Uani 1 1 d . . .
C3 C 0.26127(18) 1.1246(2) 0.12311(6) 0.0272(4) Uani 1 1 d . . .
C4 C 0.1935(2) 1.2228(2) 0.14263(6) 0.0296(4) Uani 1 1 d . . .
C5 C 0.06990(19) 1.1976(2) 0.14791(6) 0.0278(4) Uani 1 1 d . . .
C6 C 0.01318(17) 1.07268(19) 0.13367(6) 0.0228(4) Uani 1 1 d . . .
C7 C 0.13306(15) 0.77065(17) 0.19810(5) 0.0171(3) Uani 1 1 d . . .
C8 C 0.05976(17) 0.7858(2) 0.22941(5) 0.0246(4) Uani 1 1 d . . .
C9 C 0.09046(18) 0.8892(2) 0.25746(6) 0.0317(4) Uani 1 1 d . . .
C10 C 0.19261(18) 0.9763(2) 0.25439(6) 0.0306(4) Uani 1 1 d . . .
C11 C 0.26551(17) 0.9595(2) 0.22344(6) 0.0247(4) Uani 1 1 d . . .
C12 C 0.23738(15) 0.85501(18) 0.19515(5) 0.0191(3) Uani 1 1 d . . .
C13 C 0.58023(15) 0.56100(18) 0.11444(5) 0.0183(3) Uani 1 1 d . B .
C14 C 0.51197(17) 0.46585(19) 0.13537(6) 0.0238(4) Uani 1 1 d . . .
C15 C 0.5682(2) 0.3415(2) 0.14983(6) 0.0303(4) Uani 1 1 d . B .
C16 C 0.6913(2) 0.3147(2) 0.14427(7) 0.0318(4) Uani 1 1 d . . .
C17 C 0.75908(18) 0.4107(2) 0.12414(6) 0.0280(4) Uani 1 1 d . B .
C18 C 0.70367(16) 0.5350(2) 0.10871(5) 0.0225(3) Uani 1 1 d . . .
C19 C 0.63512(15) 0.77548(18) 0.19747(5) 0.0180(3) Uani 1 1 d . B .
C20 C 0.56323(17) 0.7661(2) 0.22915(5) 0.0245(4) Uani 1 1 d . . .
C21 C 0.59424(19) 0.6667(2) 0.25830(6) 0.0316(4) Uani 1 1 d . B .
C22 C 0.69503(18) 0.5771(2) 0.25549(6) 0.0308(4) Uani 1 1 d . . .
C23 C 0.76651(17) 0.5877(2) 0.22401(6) 0.0255(4) Uani 1 1 d . B .
C24 C 0.73822(15) 0.68872(19) 0.19470(5) 0.0198(3) Uani 1 1 d . . .
C25 C 0.29870(17) 0.3712(2) 0.03872(6) 0.0245(4) Uani 1 1 d . . .
H25A H 0.3424 0.3020 0.0568 0.029 Uiso 1 1 calc R . .
H25B H 0.3596 0.4383 0.0290 0.029 Uiso 1 1 calc R . .
C26 C 0.2283(2) 0.2950(3) 0.00508(7) 0.0428(6) Uani 1 1 d . . .
H26A H 0.2168 0.3577 -0.0182 0.051 Uiso 1 1 calc R . .
H26B H 0.2717 0.2070 -0.0020 0.051 Uiso 1 1 calc R . .
C27 C 0.1066(2) 0.2601(2) 0.02067(7) 0.0351(5) Uani 1 1 d . . .
H27A H 0.1111 0.1694 0.0355 0.042 Uiso 1 1 calc R . .
H27B H 0.0402 0.2530 -0.0008 0.042 Uiso 1 1 calc R . .
C28 C 0.08559(17) 0.3850(2) 0.04706(6) 0.0272(4) Uani 1 1 d . . .
H28A H 0.0308 0.4561 0.0331 0.033 Uiso 1 1 calc R . .
H28B H 0.0467 0.3526 0.0707 0.033 Uiso 1 1 calc R . .
C29 C 0.58735(19) 1.1495(3) 0.04558(8) 0.0402(5) Uani 1 1 d . B .
H29A H 0.5592 1.1716 0.0717 0.048 Uiso 1 1 calc R . .
H29B H 0.5222 1.0938 0.0305 0.048 Uiso 1 1 calc R . .
C30 C 0.61378(19) 1.2857(2) 0.02411(6) 0.0321(4) Uani 1 1 d . . .
H30A H 0.5942 1.3704 0.0398 0.038 Uiso 1 1 calc R B .
H30B H 0.5646 1.2899 -0.0015 0.038 Uiso 1 1 calc R . .
C31 C 0.7510(2) 1.2796(3) 0.01853(7) 0.0408(5) Uani 1 1 d . B .
H31A H 0.7697 1.3244 -0.0065 0.049 Uiso 1 1 calc R A 1
H31B H 0.8005 1.3266 0.0404 0.049 Uiso 1 1 calc R A 1
C32 C 0.7735(4) 1.1225(4) 0.01819(12) 0.0306(8) Uani 0.63 1 d P B 1
H32A H 0.7445 1.0802 -0.0074 0.037 Uiso 0.63 1 calc PR B 1
H32B H 0.8621 1.1005 0.0239 0.037 Uiso 0.63 1 calc PR B 1
C32A C 0.8015(6) 1.1493(9) 0.0362(3) 0.0376(17) Uani 0.37 1 d P B 2
H32C H 0.8434 1.0929 0.0167 0.045 Uiso 0.37 1 calc PR B 2
H32D H 0.8623 1.1720 0.0585 0.045 Uiso 0.37 1 calc PR B 2
H2 H 0.252(2) 0.930(3) 0.0946(7) 0.027(6) Uiso 1 1 d . . .
H3 H 0.346(2) 1.140(3) 0.1201(7) 0.031(6) Uiso 1 1 d . . .
H4 H 0.231(2) 1.307(3) 0.1528(7) 0.037(7) Uiso 1 1 d . . .
H5 H 0.022(2) 1.261(3) 0.1613(7) 0.034(6) Uiso 1 1 d . . .
H6 H -0.068(2) 1.050(2) 0.1381(6) 0.026(6) Uiso 1 1 d . . .
H8 H -0.009(2) 0.733(3) 0.2315(7) 0.026(6) Uiso 1 1 d . . .
H9 H 0.042(2) 0.901(3) 0.2789(8) 0.046(8) Uiso 1 1 d . . .
H10 H 0.210(2) 1.050(3) 0.2733(7) 0.035(6) Uiso 1 1 d . . .
H11 H 0.333(2) 1.019(3) 0.2218(7) 0.032(6) Uiso 1 1 d . . .
H12 H 0.290(2) 0.838(2) 0.1755(6) 0.021(5) Uiso 1 1 d . . .
H14 H 0.432(2) 0.488(2) 0.1401(6) 0.022(5) Uiso 1 1 d . . .
H15 H 0.519(2) 0.275(3) 0.1638(7) 0.038(7) Uiso 1 1 d . . .
H16 H 0.728(2) 0.231(3) 0.1547(7) 0.037(7) Uiso 1 1 d . . .
H17 H 0.842(2) 0.396(3) 0.1200(7) 0.030(6) Uiso 1 1 d . . .
H18 H 0.756(2) 0.602(3) 0.0951(7) 0.040(7) Uiso 1 1 d . . .
H20 H 0.495(2) 0.823(3) 0.2306(7) 0.037(7) Uiso 1 1 d . . .
H21 H 0.548(2) 0.663(3) 0.2799(7) 0.037(7) Uiso 1 1 d . . .
H22 H 0.712(2) 0.507(3) 0.2739(8) 0.044(7) Uiso 1 1 d . . .
H23 H 0.834(2) 0.526(3) 0.2214(7) 0.036(7) Uiso 1 1 d . . .
H24 H 0.788(2) 0.700(2) 0.1742(6) 0.020(5) Uiso 1 1 d . . .

loop_
_atom_site_aniso_label
_atom_site_aniso_U_11
_atom_site_aniso_U_22
_atom_site_aniso_U_33
_atom_site_aniso_U_23
_atom_site_aniso_U_13
_atom_site_aniso_U_12
Li1 0.0161(13) 0.0232(15) 0.0242(14) -0.0038(11) 0.0019(11) 0.0008(11)
Li2 0.0157(14) 0.0252(16) 0.0314(16) 0.0067(12) 0.0034(12) 0.0002(11)
O1 0.0151(5) 0.0254(6) 0.0192(6) -0.0029(5) 0.0018(4) 0.0045(5)
O2 0.0133(5) 0.0275(7) 0.0222(6) -0.0001(5) -0.0026(4) 0.0039(5)
O3 0.0159(6) 0.0213(6) 0.0217(6) -0.0019(5) 0.0018(4) 0.0046(5)
O4 0.0242(6) 0.0156(6) 0.0268(6) 0.0014(5) 0.0031(5) -0.0026(5)
O5 0.0161(6) 0.0281(7) 0.0209(6) 0.0037(5) 0.0032(5) -0.0040(5)
O6 0.0140(6) 0.0291(7) 0.0224(6) -0.0010(5) -0.0008(5) -0.0029(5)
O7 0.0157(6) 0.0204(6) 0.0281(6) 0.0015(5) 0.0021(5) -0.0046(5)
O8 0.0245(6) 0.0162(6) 0.0315(7) -0.0031(5) 0.0030(5) 0.0029(5)
O9 0.0156(6) 0.0256(6) 0.0297(7) -0.0092(5) 0.0041(5) -0.0026(5)
O10 0.0226(7) 0.0376(9) 0.0697(11) 0.0315(8) 0.0209(7) 0.0112(6)
N1 0.0133(6) 0.0178(7) 0.0191(6) 0.0003(5) 0.0014(5) -0.0005(5)
N2 0.0127(6) 0.0178(7) 0.0217(7) 0.0000(5) 0.0008(5) -0.0003(5)
S1 0.01148(18) 0.0177(2) 0.01778(19) -0.00114(14) -0.00009(14) 0.00168(14)
S2 0.01467(19) 0.01332(19) 0.01847(19) -0.00120(14) 0.00108(14) 0.00060(13)
S3 0.01172(18) 0.0186(2) 0.01857(19) 0.00093(14) 0.00113(14) -0.00151(14)
S4 0.01438(19) 0.01335(19) 0.0224(2) 0.00027(14) 0.00088(14) -0.00087(13)
C1 0.0159(7) 0.0155(7) 0.0210(8) 0.0031(6) -0.0011(6) -0.0003(6)
C2 0.0181(8) 0.0222(8) 0.0258(9) 0.0047(7) 0.0018(6) 0.0000(6)
C3 0.0220(9) 0.0243(9) 0.0346(10) 0.0080(8) -0.0020(7) -0.0068(7)
C4 0.0347(11) 0.0172(9) 0.0356(10) 0.0041(7) -0.0047(8) -0.0057(7)
C5 0.0320(10) 0.0168(8) 0.0345(10) -0.0016(7) 0.0016(8) 0.0027(7)
C6 0.0203(8) 0.0186(8) 0.0295(9) 0.0003(7) 0.0018(7) 0.0022(7)
C7 0.0155(7) 0.0165(8) 0.0190(7) -0.0012(6) -0.0003(6) 0.0016(6)
C8 0.0185(8) 0.0297(10) 0.0259(9) -0.0044(7) 0.0039(7) -0.0019(7)
C9 0.0245(9) 0.0441(12) 0.0269(9) -0.0138(9) 0.0047(7) -0.0002(8)
C10 0.0251(9) 0.0321(10) 0.0337(10) -0.0157(8) -0.0031(8) 0.0001(8)
C11 0.0182(8) 0.0211(8) 0.0339(10) -0.0042(7) -0.0025(7) -0.0014(7)
C12 0.0148(7) 0.0182(8) 0.0239(8) 0.0011(6) -0.0002(6) 0.0004(6)
C13 0.0175(8) 0.0161(7) 0.0210(8) -0.0022(6) 0.0005(6) 0.0003(6)
C14 0.0207(8) 0.0173(8) 0.0336(9) 0.0005(7) 0.0032(7) -0.0016(7)
C15 0.0343(10) 0.0157(8) 0.0408(11) 0.0025(8) 0.0016(8) -0.0026(7)
C16 0.0371(11) 0.0174(9) 0.0399(11) -0.0032(8) -0.0026(9) 0.0059(8)
C17 0.0232(9) 0.0265(10) 0.0340(10) -0.0065(8) -0.0005(7) 0.0076(7)
C18 0.0168(8) 0.0241(9) 0.0266(9) -0.0029(7) 0.0013(6) 0.0012(7)
C19 0.0155(7) 0.0162(8) 0.0218(8) -0.0002(6) -0.0017(6) -0.0017(6)
C20 0.0172(8) 0.0308(10) 0.0255(9) 0.0014(7) 0.0029(7) 0.0027(7)
C21 0.0248(10) 0.0422(12) 0.0282(10) 0.0087(9) 0.0045(8) 0.0021(8)
C22 0.0243(9) 0.0342(11) 0.0329(10) 0.0129(8) -0.0031(8) 0.0008(8)
C23 0.0179(8) 0.0229(9) 0.0347(10) 0.0030(7) -0.0038(7) 0.0012(7)
C24 0.0152(7) 0.0189(8) 0.0250(8) -0.0016(6) 0.0002(6) -0.0007(6)
C25 0.0212(8) 0.0230(9) 0.0302(9) -0.0058(7) 0.0074(7) 0.0012(7)
C26 0.0432(13) 0.0469(14) 0.0402(12) -0.0194(10) 0.0147(10) -0.0104(11)
C27 0.0321(11) 0.0336(11) 0.0384(11) -0.0085(9) -0.0037(9) -0.0063(9)
C28 0.0176(8) 0.0364(10) 0.0273(9) -0.0036(8) 0.0008(7) -0.0065(7)
C29 0.0213(10) 0.0459(13) 0.0540(14) 0.0209(11) 0.0074(9) 0.0095(9)
C30 0.0269(10) 0.0357(11) 0.0332(10) 0.0086(8) 0.0004(8) 0.0080(8)
C31 0.0366(12) 0.0396(13) 0.0481(13) 0.0185(10) 0.0150(10) 0.0074(10)
C32 0.029(2) 0.0276(19) 0.038(2) 0.0125(17) 0.0188(17) 0.0072(15)
C32A 0.022(3) 0.037(4) 0.055(5) 0.023(4) 0.007(3) -0.001(3)

loop_
_atom_type_symbol
_atom_type_description
_atom_type_scat_dispersion_real
_atom_type_scat_dispersion_imag
_atom_type_scat_source
Li Li -0.0003 0.0001 'International Tables Vol C Tables 4.2.6.8 and 6.1.1.4'
O O 0.0106 0.0060 'International Tables Vol C Tables 4.2.6.8 and 6.1.1.4'
N N 0.0061 0.0033 'International Tables Vol C Tables 4.2.6.8 and 6.1.1.4'
S S 0.1246 0.1234 'International Tables Vol C Tables 4.2.6.8 and 6.1.1.4'
C C 0.0033 0.0016 'International Tables Vol C Tables 4.2.6.8 and 6.1.1.4'
H H 0.0000 0.0000 'International Tables Vol C Tables 4.2.6.8 and 6.1.1.4'

loop_
_geom_angle_atom_site_label_1
_geom_angle_atom_site_label_2
_geom_angle_atom_site_label_3
_geom_angle
_geom_angle_site_symmetry_1
_geom_angle_site_symmetry_3
_geom_angle_publ_flag
O9 Li1 O6 105.24(15) . . ?
O9 Li1 O3 116.77(17) . . ?
O6 Li1 O3 114.11(16) . . ?
O9 Li1 O1 108.29(15) . . ?
O6 Li1 O1 115.78(17) . . ?
O3 Li1 O1 96.85(14) . . ?
O9 Li1 S1 119.69(13) . . ?
O6 Li1 S1 124.52(14) . . ?
O3 Li1 S1 73.94(10) . . ?
O2 Li2 O10 105.05(15) 1_655 . ?
O2 Li2 O7 112.46(16) 1_655 . ?
O10 Li2 O7 120.29(18) . . ?
O2 Li2 O5 119.56(18) 1_655 . ?
O10 Li2 O5 104.20(16) . . ?
O7 Li2 O5 95.76(14) . . ?
O2 Li2 S3 126.76(15) 1_655 . ?
O10 Li2 S3 117.07(14) . . ?
O7 Li2 S3 73.22(10) . . ?
S1 O1 Li1 125.83(12) . . ?
S1 O2 Li2 145.48(13) . 1_455 ?
S2 O3 Li1 130.78(12) . . ?
S3 O5 Li2 126.46(12) . . ?
S3 O6 Li1 144.12(12) . . ?
S4 O7 Li2 131.65(12) . . ?
C25 O9 C28 109.68(14) . . ?
C25 O9 Li1 125.96(14) . . ?
C28 O9 Li1 123.79(14) . . ?
C32A O10 C29 111.9(3) . . ?
C29 O10 C32 105.4(2) . . ?
C32A O10 Li2 120.7(3) . . ?
C29 O10 Li2 124.00(15) . . ?
C32 O10 Li2 129.9(2) . . ?
S1 N1 S2 123.69(9) . . ?
S3 N2 S4 123.56(9) . . ?
O2 S1 O1 113.84(7) . . ?
O2 S1 N1 106.03(7) . . ?
O1 S1 N1 113.84(8) . . ?
O2 S1 C1 107.06(8) . . ?
O1 S1 C1 106.44(8) . . ?
N1 S1 C1 109.41(8) . . ?
O2 S1 Li1 140.47(8) . . ?
N1 S1 Li1 86.78(8) . . ?
C1 S1 Li1 103.23(8) . . ?
O4 S2 O3 116.29(8) . . ?
O4 S2 N1 106.78(8) . . ?
O3 S2 N1 112.46(7) . . ?
O4 S2 C7 107.66(8) . . ?
O3 S2 C7 106.66(8) . . ?
N1 S2 C7 106.49(8) . . ?
O5 S3 O6 113.68(7) . . ?
O5 S3 N2 113.96(8) . . ?
O6 S3 N2 105.92(7) . . ?
O5 S3 C13 106.53(8) . . ?
O6 S3 C13 107.00(8) . . ?
N2 S3 C13 109.53(8) . . ?
O6 S3 Li2 140.42(8) . . ?
N2 S3 Li2 87.49(8) . . ?
C13 S3 Li2 102.87(8) . . ?
O8 S4 O7 116.43(8) . . ?
O8 S4 N2 106.68(8) . . ?
O7 S4 N2 112.33(7) . . ?
O8 S4 C19 107.18(8) . . ?
O7 S4 C19 107.05(8) . . ?
N2 S4 C19 106.66(8) . . ?
C2 C1 C6 121.36(16) . . ?
C2 C1 S1 119.82(13) . . ?
C6 C1 S1 118.76(13) . . ?
C1 C2 C3 119.11(18) . . ?
C1 C2 H2 119.8(14) . . ?
C3 C2 H2 121.1(14) . . ?
C4 C3 C2 120.09(18) . . ?
C4 C3 H3 120.9(15) . . ?
C2 C3 H3 119.0(15) . . ?
C3 C4 C5 120.58(18) . . ?
C3 C4 H4 120.5(16) . . ?
C5 C4 H4 118.9(16) . . ?
C4 C5 C6 120.15(18) . . ?
C4 C5 H5 122.6(16) . . ?
C6 C5 H5 117.2(16) . . ?
C5 C6 C1 118.70(17) . . ?
C5 C6 H6 122.2(14) . . ?
C1 C6 H6 119.0(14) . . ?
C12 C7 C8 121.25(16) . . ?
C12 C7 S2 120.44(13) . . ?
C8 C7 S2 118.28(13) . . ?
C9 C8 C7 118.90(18) . . ?
C9 C8 H8 118.8(14) . . ?
C7 C8 H8 122.2(14) . . ?
C8 C9 C10 120.43(18) . . ?
C8 C9 H9 120.3(17) . . ?
C10 C9 H9 119.3(17) . . ?
C11 C10 C9 120.24(18) . . ?
C11 C10 H10 120.4(15) . . ?
C9 C10 H10 119.3(15) . . ?
C10 C11 C12 120.37(18) . . ?
C10 C11 H11 118.9(15) . . ?
C12 C11 H11 120.7(15) . . ?
C11 C12 C7 118.78(16) . . ?
C11 C12 H12 120.8(14) . . ?
C7 C12 H12 120.3(14) . . ?
C18 C13 C14 121.35(17) . . ?
C18 C13 S3 119.69(14) . . ?
C14 C13 S3 118.91(13) . . ?
C15 C14 C13 118.79(17) . . ?
C15 C14 H14 121.5(14) . . ?
C13 C14 H14 119.7(14) . . ?
C14 C15 C16 120.25(19) . . ?
C14 C15 H15 117.9(16) . . ?
C16 C15 H15 121.8(16) . . ?
C17 C16 C15 120.67(19) . . ?
C17 C16 H16 120.5(16) . . ?
C15 C16 H16 118.8(16) . . ?
C16 C17 C18 119.99(18) . . ?
C16 C17 H17 122.6(15) . . ?
C18 C17 H17 117.4(15) . . ?
C13 C18 C17 118.92(18) . . ?
C13 C18 H18 123.6(15) . . ?
C17 C18 H18 117.4(15) . . ?
C20 C19 C24 121.54(16) . . ?
C20 C19 S4 118.06(13) . . ?
C24 C19 S4 120.36(13) . . ?
C21 C20 C19 119.00(18) . . ?
C21 C20 H20 119.9(16) . . ?
C19 C20 H20 121.1(16) . . ?
C20 C21 C22 120.14(19) . . ?
C20 C21 H21 118.8(16) . . ?
C22 C21 H21 121.0(16) . . ?
C23 C22 C21 120.50(18) . . ?
C23 C22 H22 119.4(17) . . ?
C21 C22 H22 120.0(17) . . ?
C22 C23 C24 120.29(18) . . ?
C22 C23 H23 121.4(15) . . ?
C24 C23 H23 118.3(15) . . ?
C19 C24 C23 118.50(17) . . ?
C19 C24 H24 120.9(13) . . ?
C23 C24 H24 120.6(13) . . ?
O9 C25 C26 104.40(15) . . ?
O9 C25 H25A 110.9 . . ?
C26 C25 H25A 110.9 . . ?
O9 C25 H25B 110.9 . . ?
C26 C25 H25B 110.9 . . ?
H25A C25 H25B 108.9 . . ?
C27 C26 C25 103.80(17) . . ?
C27 C26 H26A 111.0 . . ?
C25 C26 H26A 111.0 . . ?
C27 C26 H26B 111.0 . . ?
C25 C26 H26B 111.0 . . ?
H26A C26 H26B 109.0 . . ?
C26 C27 C28 103.02(17) . . ?
C26 C27 H27A 111.2 . . ?
C28 C27 H27A 111.2 . . ?
C26 C27 H27B 111.2 . . ?
C28 C27 H27B 111.2 . . ?
H27A C27 H27B 109.1 . . ?
O9 C28 C27 106.84(15) . . ?
O9 C28 H28A 110.4 . . ?
C27 C28 H28A 110.4 . . ?
O9 C28 H28B 110.4 . . ?
C27 C28 H28B 110.4 . . ?
H28A C28 H28B 108.6 . . ?
O10 C29 C30 106.83(16) . . ?
O10 C29 H29A 110.4 . . ?
C30 C29 H29A 110.4 . . ?
O10 C29 H29B 110.4 . . ?
C30 C29 H29B 110.4 . . ?
H29A C29 H29B 108.6 . . ?
C29 C30 C31 104.91(17) . . ?
C29 C30 H30A 110.8 . . ?
C31 C30 H30A 110.8 . . ?
C29 C30 H30B 110.8 . . ?
C31 C30 H30B 110.8 . . ?
H30A C30 H30B 108.8 . . ?
C32A C31 C30 108.7(3) . . ?
C32 C31 C30 101.6(2) . . ?
C32A C31 H31A 128.3 . . ?
C32 C31 H31A 111.5 . . ?
C30 C31 H31A 111.5 . . ?
C32A C31 H31B 83.9 . . ?
C32 C31 H31B 111.5 . . ?
C30 C31 H31B 111.5 . . ?
H31A C31 H31B 109.3 . . ?
O10 C32 C31 103.1(3) . . ?
O10 C32 H32A 111.2 . . ?
C31 C32 H32A 111.2 . . ?
O10 C32 H32B 111.2 . . ?
C31 C32 H32B 111.2 . . ?
H32A C32 H32B 109.1 . . ?
O10 C32A C31 107.2(5) . . ?
O10 C32A H32C 110.3 . . ?
C31 C32A H32C 110.3 . . ?
O10 C32A H32D 110.3 . . ?
C31 C32A H32D 110.3 . . ?
H32C C32A H32D 108.5 . . ?

loop_
_geom_bond_atom_site_label_1
_geom_bond_atom_site_label_2
_geom_bond_distance
_geom_bond_site_symmetry_2
_geom_bond_publ_flag
Li1 O9 1.898(3) . ?
Li1 O6 1.899(3) . ?
Li1 O3 1.922(3) . ?
Li1 O1 1.937(3) . ?
Li1 S1 3.029(3) . ?
Li2 O2 1.899(3) 1_655 ?
Li2 O10 1.904(3) . ?
Li2 O7 1.940(3) . ?
Li2 O5 1.942(3) . ?
Li2 S3 3.039(3) . ?
O1 S1 1.4556(12) . ?
O2 S1 1.4502(12) . ?
O2 Li2 1.899(3) 1_455 ?
O3 S2 1.4596(12) . ?
O4 S2 1.4354(12) . ?
O5 S3 1.4532(12) . ?
O6 S3 1.4534(12) . ?
O7 S4 1.4591(12) . ?
O8 S4 1.4375(13) . ?
O9 C25 1.444(2) . ?
O9 C28 1.446(2) . ?
O10 C32A 1.434(7) . ?
O10 C29 1.435(2) . ?
O10 C32 1.474(4) . ?
N1 S1 1.5752(14) . ?
N1 S2 1.6014(14) . ?
N2 S3 1.5759(15) . ?
N2 S4 1.5985(14) . ?
S1 C1 1.7675(17) . ?
S2 C7 1.7647(17) . ?
S3 C13 1.7654(17) . ?
S4 C19 1.7673(17) . ?
C1 C2 1.391(2) . ?
C1 C6 1.397(2) . ?
C2 C3 1.392(3) . ?
C2 H2 0.97(2) . ?
C3 C4 1.384(3) . ?
C3 H3 0.94(2) . ?
C4 C5 1.392(3) . ?
C4 H4 0.94(3) . ?
C5 C6 1.392(3) . ?
C5 H5 0.94(3) . ?
C6 H6 0.93(2) . ?
C7 C12 1.393(2) . ?
C7 C8 1.394(2) . ?
C8 C9 1.386(3) . ?
C8 H8 0.91(2) . ?
C9 C10 1.389(3) . ?
C9 H9 0.94(3) . ?
C10 C11 1.383(3) . ?
C10 H10 0.95(3) . ?
C11 C12 1.393(2) . ?
C11 H11 0.93(2) . ?
C12 H12 0.93(2) . ?
C13 C18 1.394(2) . ?
C13 C14 1.395(2) . ?
C14 C15 1.387(3) . ?
C14 H14 0.93(2) . ?
C15 C16 1.391(3) . ?
C15 H15 0.97(3) . ?
C16 C17 1.382(3) . ?
C16 H16 0.93(3) . ?
C17 C18 1.395(3) . ?
C17 H17 0.93(2) . ?
C18 H18 0.98(3) . ?
C19 C20 1.391(2) . ?
C19 C24 1.394(2) . ?
C20 C21 1.386(3) . ?
C20 H20 0.92(3) . ?
C21 C22 1.390(3) . ?
C21 H21 0.93(3) . ?
C22 C23 1.383(3) . ?
C22 H22 0.92(3) . ?
C23 C24 1.395(3) . ?
C23 H23 0.94(3) . ?
C24 H24 0.93(2) . ?
C25 C26 1.509(3) . ?
C25 H25A 0.9900 . ?
C25 H25B 0.9900 . ?
C26 C27 1.504(3) . ?
C26 H26A 0.9900 . ?
C26 H26B 0.9900 . ?
C27 C28 1.506(3) . ?
C27 H27A 0.9900 . ?
C27 H27B 0.9900 . ?
C28 H28A 0.9900 . ?
C28 H28B 0.9900 . ?
C29 C30 1.511(3) . ?
C29 H29A 0.9900 . ?
C29 H29B 0.9900 . ?
C30 C31 1.522(3) . ?
C30 H30A 0.9900 . ?
C30 H30B 0.9900 . ?
C31 C32A 1.450(8) . ?
C31 C32 1.491(5) . ?
C31 H31A 0.9900 . ?
C31 H31B 0.9900 . ?
C32 H32A 0.9900 . ?
C32 H32B 0.9900 . ?
C32A H32C 0.9900 . ?
C32A H32D 0.9900 . ?

loop_
_geom_torsion_atom_site_label_1
_geom_torsion_atom_site_label_2
_geom_torsion_atom_site_label_3
_geom_torsion_atom_site_label_4
_geom_torsion
_geom_torsion_site_symmetry_1
_geom_torsion_site_symmetry_2
_geom_torsion_site_symmetry_3
_geom_torsion_site_symmetry_4
_geom_torsion_publ_flag
O9 Li1 O1 S1 123.89(14) . . . . ?
O6 Li1 O1 S1 -118.27(16) . . . . ?
O3 Li1 O1 S1 2.7(2) . . . . ?
O9 Li1 O3 S2 -94.48(19) . . . . ?
O6 Li1 O3 S2 142.28(13) . . . . ?
O1 Li1 O3 S2 20.0(2) . . . . ?
S1 Li1 O3 S2 21.12(14) . . . . ?
O2 Li2 O5 S3 115.33(18) 1_655 . . . ?
O10 Li2 O5 S3 -127.84(14) . . . . ?
O7 Li2 O5 S3 -4.6(2) . . . . ?
O9 Li1 O6 S3 -122.97(19) . . . . ?
O3 Li1 O6 S3 6.3(3) . . . . ?
O1 Li1 O6 S3 117.5(2) . . . . ?
S1 Li1 O6 S3 92.9(2) . . . . ?
O2 Li2 O7 S4 -143.46(13) 1_655 . . . ?
O10 Li2 O7 S4 92.0(2) . . . . ?
O5 Li2 O7 S4 -18.1(2) . . . . ?
S3 Li2 O7 S4 -19.97(15) . . . . ?
O6 Li1 O9 C25 9.5(2) . . . . ?
O3 Li1 O9 C25 -118.24(19) . . . . ?
O1 Li1 O9 C25 133.85(16) . . . . ?
S1 Li1 O9 C25 155.71(14) . . . . ?
O6 Li1 O9 C28 -160.93(15) . . . . ?
O3 Li1 O9 C28 71.4(2) . . . . ?
O1 Li1 O9 C28 -36.5(2) . . . . ?
S1 Li1 O9 C28 -14.7(2) . . . . ?
O2 Li2 O10 C32A -21.8(5) 1_655 . . . ?
O7 Li2 O10 C32A 106.2(5) . . . . ?
O5 Li2 O10 C32A -148.3(5) . . . . ?
S3 Li2 O10 C32A -168.2(5) . . . . ?
O2 Li2 O10 C29 -179.5(2) 1_655 . . . ?
O7 Li2 O10 C29 -51.5(3) . . . . ?
O5 Li2 O10 C29 54.0(3) . . . . ?
S3 Li2 O10 C29 34.1(3) . . . . ?
O2 Li2 O10 C32 11.2(4) 1_655 . . . ?
O7 Li2 O10 C32 139.2(3) . . . . ?
O5 Li2 O10 C32 -115.3(3) . . . . ?
S3 Li2 O10 C32 -135.2(3) . . . . ?
Li2 O2 S1 O1 168.5(2) 1_455 . . . ?
Li2 O2 S1 N1 42.6(2) 1_455 . . . ?
Li2 O2 S1 C1 -74.2(2) 1_455 . . . ?
Li2 O2 S1 Li1 147.4(2) 1_455 . . . ?
Li1 O1 S1 O2 -153.81(14) . . . . ?
Li1 O1 S1 N1 -32.12(16) . . . . ?
Li1 O1 S1 C1 88.48(15) . . . . ?
S2 N1 S1 O2 175.83(10) . . . . ?
S2 N1 S1 O1 49.91(13) . . . . ?
S2 N1 S1 C1 -69.02(12) . . . . ?
S2 N1 S1 Li1 33.87(11) . . . . ?
O9 Li1 S1 O2 -25.8(2) . . . . ?
O6 Li1 S1 O2 113.64(17) . . . . ?
O3 Li1 S1 O2 -137.83(11) . . . . ?
O1 Li1 S1 O2 39.4(2) . . . . ?
O9 Li1 S1 O1 -65.13(17) . . . . ?
O6 Li1 S1 O1 74.28(19) . . . . ?
O3 Li1 S1 O1 -177.2(2) . . . . ?
O9 Li1 S1 N1 85.71(16) . . . . ?
O6 Li1 S1 N1 -134.87(17) . . . . ?
O3 Li1 S1 N1 -26.34(10) . . . . ?
O1 Li1 S1 N1 150.85(15) . . . . ?
O9 Li1 S1 C1 -165.10(15) . . . . ?
O6 Li1 S1 C1 -25.69(18) . . . . ?
O3 Li1 S1 C1 82.85(11) . . . . ?
O1 Li1 S1 C1 -99.97(15) . . . . ?
Li1 O3 S2 O4 114.73(16) . . . . ?
Li1 O3 S2 N1 -8.82(18) . . . . ?
Li1 O3 S2 C7 -125.20(16) . . . . ?
S1 N1 S2 O4 -157.87(10) . . . . ?
S1 N1 S2 O3 -29.17(13) . . . . ?
S1 N1 S2 C7 87.32(11) . . . . ?
Li2 O5 S3 O6 154.90(14) . . . . ?
Li2 O5 S3 N2 33.39(17) . . . . ?
Li2 O5 S3 C13 -87.51(16) . . . . ?
Li1 O6 S3 O5 -171.3(2) . . . . ?
Li1 O6 S3 N2 -45.4(2) . . . . ?
Li1 O6 S3 C13 71.3(2) . . . . ?
Li1 O6 S3 Li2 -151.3(2) . . . . ?
S4 N2 S3 O5 -49.89(13) . . . . ?
S4 N2 S3 O6 -175.61(10) . . . . ?
S4 N2 S3 C13 69.32(12) . . . . ?
S4 N2 S3 Li2 -33.45(11) . . . . ?
O2 Li2 S3 O5 -78.9(2) 1_655 . . . ?
O10 Li2 S3 O5 59.29(17) . . . . ?
O7 Li2 S3 O5 175.2(2) . . . . ?
O2 Li2 S3 O6 -116.50(18) 1_655 . . . ?
O10 Li2 S3 O6 21.7(2) . . . . ?
O7 Li2 S3 O6 137.67(11) . . . . ?
O5 Li2 S3 O6 -37.6(2) . . . . ?
O2 Li2 S3 N2 131.29(19) 1_655 . . . ?
O10 Li2 S3 N2 -90.48(17) . . . . ?
O7 Li2 S3 N2 25.46(10) . . . . ?
O5 Li2 S3 N2 -149.78(15) . . . . ?
O2 Li2 S3 C13 21.8(2) 1_655 . . . ?
O10 Li2 S3 C13 160.05(16) . . . . ?
O7 Li2 S3 C13 -84.01(11) . . . . ?
O5 Li2 S3 C13 100.76(15) . . . . ?
Li2 O7 S4 O8 -115.83(17) . . . . ?
Li2 O7 S4 N2 7.58(18) . . . . ?
Li2 O7 S4 C19 124.33(16) . . . . ?
S3 N2 S4 O8 157.91(10) . . . . ?
S3 N2 S4 O7 29.20(13) . . . . ?
S3 N2 S4 C19 -87.79(12) . . . . ?
O2 S1 C1 C2 -135.21(14) . . . . ?
O1 S1 C1 C2 -13.11(16) . . . . ?
N1 S1 C1 C2 110.32(14) . . . . ?
Li1 S1 C1 C2 19.07(16) . . . . ?
O2 S1 C1 C6 47.47(16) . . . . ?
O1 S1 C1 C6 169.58(13) . . . . ?
N1 S1 C1 C6 -67.00(15) . . . . ?
Li1 S1 C1 C6 -158.24(14) . . . . ?
C6 C1 C2 C3 -0.1(3) . . . . ?
S1 C1 C2 C3 -177.31(14) . . . . ?
C1 C2 C3 C4 -0.8(3) . . . . ?
C2 C3 C4 C5 0.7(3) . . . . ?
C3 C4 C5 C6 0.2(3) . . . . ?
C4 C5 C6 C1 -1.1(3) . . . . ?
C2 C1 C6 C5 1.0(3) . . . . ?
S1 C1 C6 C5 178.26(14) . . . . ?
O4 S2 C7 C12 148.32(14) . . . . ?
O3 S2 C7 C12 22.83(16) . . . . ?
N1 S2 C7 C12 -97.46(14) . . . . ?
O4 S2 C7 C8 -33.18(16) . . . . ?
O3 S2 C7 C8 -158.67(14) . . . . ?
N1 S2 C7 C8 81.04(15) . . . . ?
C12 C7 C8 C9 1.5(3) . . . . ?
S2 C7 C8 C9 -176.98(16) . . . . ?
C7 C8 C9 C10 0.0(3) . . . . ?
C8 C9 C10 C11 -0.7(3) . . . . ?
C9 C10 C11 C12 -0.1(3) . . . . ?
C10 C11 C12 C7 1.6(3) . . . . ?
C8 C7 C12 C11 -2.3(3) . . . . ?
S2 C7 C12 C11 176.16(13) . . . . ?
O5 S3 C13 C18 13.40(16) . . . . ?
O6 S3 C13 C18 135.33(14) . . . . ?
N2 S3 C13 C18 -110.29(15) . . . . ?
Li2 S3 C13 C18 -18.37(16) . . . . ?
O5 S3 C13 C14 -169.05(14) . . . . ?
O6 S3 C13 C14 -47.12(16) . . . . ?
N2 S3 C13 C14 67.26(16) . . . . ?
Li2 S3 C13 C14 159.17(15) . . . . ?
C18 C13 C14 C15 -1.6(3) . . . . ?
S3 C13 C14 C15 -179.06(15) . . . . ?
C13 C14 C15 C16 1.6(3) . . . . ?
C14 C15 C16 C17 -0.4(3) . . . . ?
C15 C16 C17 C18 -0.9(3) . . . . ?
C14 C13 C18 C17 0.3(3) . . . . ?
S3 C13 C18 C17 177.84(14) . . . . ?
C16 C17 C18 C13 0.9(3) . . . . ?
O8 S4 C19 C20 32.75(16) . . . . ?
O7 S4 C19 C20 158.35(14) . . . . ?
N2 S4 C19 C20 -81.21(15) . . . . ?
O8 S4 C19 C24 -149.33(14) . . . . ?
O7 S4 C19 C24 -23.72(16) . . . . ?
N2 S4 C19 C24 96.72(15) . . . . ?
C24 C19 C20 C21 -0.9(3) . . . . ?
S4 C19 C20 C21 177.05(16) . . . . ?
C19 C20 C21 C22 -0.7(3) . . . . ?
C20 C21 C22 C23 1.1(3) . . . . ?
C21 C22 C23 C24 0.0(3) . . . . ?
C20 C19 C24 C23 2.0(3) . . . . ?
S4 C19 C24 C23 -175.90(13) . . . . ?
C22 C23 C24 C19 -1.5(3) . . . . ?
C28 O9 C25 C26 19.3(2) . . . . ?
Li1 O9 C25 C26 -152.23(19) . . . . ?
O9 C25 C26 C27 -33.1(2) . . . . ?
C25 C26 C27 C28 33.8(2) . . . . ?
C25 O9 C28 C27 2.1(2) . . . . ?
Li1 O9 C28 C27 173.87(17) . . . . ?
C26 C27 C28 O9 -22.6(2) . . . . ?
C32A O10 C29 C30 6.1(5) . . . . ?
C32 O10 C29 C30 -23.0(3) . . . . ?
Li2 O10 C29 C30 165.6(2) . . . . ?
O10 C29 C30 C31 -3.0(3) . . . . ?
C29 C30 C31 C32A -0.9(5) . . . . ?
C29 C30 C31 C32 27.2(3) . . . . ?
C32A O10 C32 C31 -67.1(8) . . . . ?
C29 O10 C32 C31 40.8(3) . . . . ?
Li2 O10 C32 C31 -148.5(2) . . . . ?
C32A C31 C32 O10 67.0(7) . . . . ?
C30 C31 C32 O10 -41.2(3) . . . . ?
C29 O10 C32A C31 -6.7(7) . . . . ?
C32 O10 C32A C31 75.0(8) . . . . ?
Li2 O10 C32A C31 -166.9(3) . . . . ?
C32 C31 C32A O10 -74.8(7) . . . . ?
C30 C31 C32A O10 4.5(7) . . . . ?
